data_4060789
loop_
_publ_author_name
'Navarro Clemente, M. Elena'
'Ju\'arez Saavedra, Patricia'
'Cervantes V\'asquez, Marisol'
'Paz-Sandoval, M. Angeles'
'Arif, Atta M.'
'Ernst, Richard D.'

_publ_section_title
;
 Syntheses, Structures, and Reactivity Studies of Half-Open Ruthenocenes
 and Their Oxodienyl Analogues
;
_journal_coden_ASTM ORGND7
_journal_issue 4
_journal_name_full Organometallics
_journal_page_first 592
_journal_page_last 605
_journal_paper_doi 10.1021/om010735s
_journal_volume 21
_journal_year 2002
_chemical_formula_moiety 'C16 H24 O Ru'
_chemical_formula_sum 'C16 H24 O Ru'
_chemical_formula_weight 333.42
_space_group_IT_number 19
_symmetry_cell_setting orthorhombic
_symmetry_space_group_name_Hall 'P 2ac 2ab'
_symmetry_space_group_name_H-M 'P 21 21 21'
_cell_angle_alpha 90.00
_cell_angle_beta 90.00
_cell_angle_gamma 90.00
_cell_formula_units_Z 4
_cell_length_a 10.485(2)
_cell_length_b 11.720(2)
_cell_length_c 12.401(2)
_cell_measurement_temperature 293(2)
_cell_volume 1523.9(5)
_diffrn_ambient_temperature 293(2)
_exptl_crystal_density_diffrn 1.453
_refine_ls_R_factor_obs 0.0326
_refine_ls_wR_factor_obs 0.0766
_cod_depositor_comments
;
The following automatic conversions were performed:
'_symmetry_cell_setting' value 'Orthorhombic' changed to 'orthorhombic'
according to '/home/saulius/struct/CIF-dictionaries/cif_core.dic'
dictionary named 'cif_core.dic' version 2.4.1 from 2010-06-29.

Automatic conversion script
Id: cif_fix_enum 1527 2010-12-29 10:47:43Z saulius 
;
_cod_database_code 4060789

loop_
_symmetry_equiv_pos_as_xyz
'x, y, z'
'-x+1/2, -y, z+1/2'
'-x, y+1/2, -z+1/2'
'x+1/2, -y+1/2, -z'

loop_
_atom_site_aniso_label
_atom_site_aniso_U_11
_atom_site_aniso_U_22
_atom_site_aniso_U_33
_atom_site_aniso_U_23
_atom_site_aniso_U_13
_atom_site_aniso_U_12
Ru1 0.0377(3) 0.0515(3) 0.0517(3) -0.0033(3) 0.0017(2) 0.0022(2)
O1 0.072(4) 0.104(5) 0.137(7) 0.020(7) 0.027(5) 0.039(4)
C2 0.079(7) 0.141(12) 0.052(5) 0.003(6) 0.024(4) 0.021(7)
C3 0.074(5) 0.082(6) 0.077(6) 0.007(6) 0.033(4) 0.008(5)
C4 0.040(3) 0.090(7) 0.103(7) 0.018(7) 0.019(4) 0.006(4)
C1 0.080(6) 0.110(9) 0.060(5) -0.039(6) 0.020(5) -0.015(7)
C6 0.134(11) 0.236(23) 0.087(8) 0.057(11) 0.026(7) 0.053(12)
C5 0.049(5) 0.201(15) 0.151(11) -0.001(11) 0.007(6) -0.027(7)
C9 0.034(3) 0.060(5) 0.057(3) 0.004(3) 0.005(3) -0.002(4)
C8 0.040(3) 0.056(5) 0.052(4) -0.003(4) 0.005(3) -0.001(3)
C7 0.050(4) 0.070(7) 0.047(4) 0.003(4) -0.001(3) 0.006(3)
C11 0.050(4) 0.059(5) 0.053(4) -0.013(5) -0.001(3) -0.002(4)
C10 0.040(4) 0.054(5) 0.061(5) -0.003(4) 0.008(3) 0.006(3)
C14 0.048(4) 0.076(5) 0.079(5) -0.004(6) -0.015(4) 0.007(4)
C13 0.067(5) 0.060(5) 0.076(5) 0.003(4) -0.005(5) -0.015(4)
C12 0.076(6) 0.091(7) 0.072(6) -0.005(6) -0.009(4) 0.011(5)
C16 0.068(5) 0.081(7) 0.074(6) -0.019(5) -0.010(4) -0.002(5)
C15 0.063(5) 0.062(6) 0.084(6) 0.002(5) 0.000(4) 0.009(4)

loop_
_atom_site_label
_atom_site_type_symbol
_atom_site_fract_x
_atom_site_fract_y
_atom_site_fract_z
_atom_site_U_iso_or_equiv
_atom_site_thermal_displace_type
_atom_site_occupancy
_atom_site_calc_flag
_atom_site_refinement_flags
_atom_site_disorder_group
Ru1 Ru 0.14986(4) 0.29603(5) 0.23982(4) 0.0470(2) Uani 1 d . .
O1 O -0.0253(5) 0.3918(6) 0.2600(8) 0.104(2) Uani 1 d . .
C2 C 0.1164(10) 0.2484(12) 0.4058(8) 0.091(4) Uani 1 d . .
C3 C 0.0092(8) 0.2137(11) 0.3433(7) 0.078(3) Uani 1 d . .
H3A H 0.0016(8) 0.1326(11) 0.3341(7) 0.080 Uiso 1 d R .
C4 C -0.0539(7) 0.2798(9) 0.2661(9) 0.078(3) Uani 1 d . .
C1 C 0.1578(11) 0.3570(11) 0.4041(7) 0.083(3) Uani 1 d . .
H1A H 0.0968(11) 0.4145(11) 0.4234(7) 0.080 Uiso 1 d R .
H1B H 0.2415(11) 0.3709(11) 0.4328(7) 0.080 Uiso 1 d R .
C6 C 0.1856(12) 0.1596(16) 0.4705(10) 0.152(8) Uani 1 d . .
H6B H 0.1521(12) 0.1572(16) 0.5425(10) 0.080 Uiso 1 d R .
H6C H 0.1735(12) 0.0868(16) 0.4365(10) 0.080 Uiso 1 d R .
H6A H 0.2750(12) 0.1770(16) 0.4730(10) 0.080 Uiso 1 d R .
C5 C -0.1524(8) 0.2335(15) 0.1910(11) 0.134(5) Uani 1 d . .
H5A H -0.2350(8) 0.2372(15) 0.2243(11) 0.080 Uiso 1 d R .
H5B H -0.1530(8) 0.2772(15) 0.1255(11) 0.080 Uiso 1 d R .
H5C H -0.1321(8) 0.1554(15) 0.1749(11) 0.080 Uiso 1 d R .
C9 C 0.3480(6) 0.2802(7) 0.2001(5) 0.051(2) Uani 1 d . .
C8 C 0.2968(6) 0.3758(7) 0.1442(6) 0.049(2) Uani 1 d . .
C7 C 0.2004(7) 0.3325(8) 0.0736(7) 0.056(2) Uani 1 d . .
C11 C 0.1946(7) 0.2126(8) 0.0851(7) 0.054(2) Uani 1 d . .
C10 C 0.2846(6) 0.1793(7) 0.1654(7) 0.052(2) Uani 1 d . .
C14 C 0.4575(6) 0.2846(8) 0.2782(7) 0.067(2) Uani 1 d . .
H14C H 0.5364(6) 0.2755(8) 0.2399(7) 0.080 Uiso 1 d R .
H14A H 0.4574(6) 0.3567(8) 0.3150(7) 0.080 Uiso 1 d R .
H14B H 0.4484(6) 0.2241(8) 0.3299(7) 0.080 Uiso 1 d R .
C13 C 0.3417(8) 0.4969(7) 0.1524(7) 0.068(2) Uani 1 d . .
H13B H 0.4077(8) 0.5100(7) 0.1002(7) 0.080 Uiso 1 d R .
H13C H 0.2719(8) 0.5480(7) 0.1391(7) 0.080 Uiso 1 d R .
H13A H 0.3749(8) 0.5102(7) 0.2235(7) 0.080 Uiso 1 d R .
C12 C 0.1214(8) 0.4023(9) -0.0023(8) 0.080(3) Uani 1 d . .
H12C H 0.1630(8) 0.4070(9) -0.0712(8) 0.080 Uiso 1 d R .
H12B H 0.0394(8) 0.3671(9) -0.0109(8) 0.080 Uiso 1 d R .
H12A H 0.1108(8) 0.4777(9) 0.0267(8) 0.080 Uiso 1 d R .
C16 C 0.1099(8) 0.1338(9) 0.0219(8) 0.074(3) Uani 1 d . .
H16B H 0.1533(8) 0.1105(9) -0.0426(8) 0.080 Uiso 1 d R .
H16C H 0.0906(8) 0.0679(9) 0.0649(8) 0.080 Uiso 1 d R .
H16A H 0.0322(8) 0.1723(9) 0.0031(8) 0.080 Uiso 1 d R .
C15 C 0.3125(7) 0.0603(7) 0.1980(8) 0.070(2) Uani 1 d . .
H15B H 0.3764(7) 0.0294(7) 0.1509(8) 0.080 Uiso 1 d R .
H15A H 0.3430(7) 0.0588(7) 0.2709(8) 0.080 Uiso 1 d R .
H15C H 0.2361(7) 0.0154(7) 0.1926(8) 0.080 Uiso 1 d R .

loop_
_geom_bond_atom_site_label_1
_geom_bond_atom_site_label_2
_geom_bond_distance
_geom_bond_site_symmetry_2
_geom_bond_publ_flag
Ru1 C9 2.143(6) . ?
Ru1 C8 2.158(7) . ?
Ru1 C2 2.161(10) . ?
Ru1 C1 2.161(8) . ?
Ru1 O1 2.167(5) . ?
Ru1 C4 2.170(7) . ?
Ru1 C7 2.170(8) . ?
Ru1 C10 2.172(7) . ?
Ru1 C3 2.180(8) . ?
Ru1 C11 2.204(8) . ?
O1 C4 1.348(11) . ?
C2 C1 1.35(2) . ?
C2 C3 1.424(14) . ?
C2 C6 1.50(2) . ?
C3 C4 1.398(14) . ?
C3 H3A 0.96 . ?
C4 C5 1.493(15) . ?
C1 H1A 0.96 . ?
C1 H1B 0.96 . ?
C6 H6B 0.96 . ?
C6 H6C 0.96 . ?
C6 H6A 0.96 . ?
C5 H5A 0.96 . ?
C5 H5B 0.96 . ?
C5 H5C 0.96 . ?
C9 C10 1.422(10) . ?
C9 C8 1.422(10) . ?
C9 C14 1.504(9) . ?
C8 C7 1.431(10) . ?
C8 C13 1.499(11) . ?
C7 C11 1.413(14) . ?
C7 C12 1.498(11) . ?
C11 C10 1.427(11) . ?
C11 C16 1.502(11) . ?
C10 C15 1.481(12) . ?
C14 H14C 0.96 . ?
C14 H14A 0.96 . ?
C14 H14B 0.96 . ?
C13 H13B 0.96 . ?
C13 H13C 0.96 . ?
C13 H13A 0.96 . ?
C12 H12C 0.96 . ?
C12 H12B 0.96 . ?
C12 H12A 0.96 . ?
C16 H16B 0.96 . ?
C16 H16C 0.96 . ?
C16 H16A 0.96 . ?
C15 H15B 0.96 . ?
C15 H15A 0.96 . ?
C15 H15C 0.96 . ?
